data_4134248
loop_
_publ_author_name
'Shi, Tan-Hao'
'Guo, Qing-Hui'
'Tong, Shuo'
'Wang, Mei-Xiang'

_publ_section_title
;
 Toward the synthesis of a highly strained hydrocarbon belt.
;
_journal_name_full 'Journal of the American Chemical Society'
_journal_paper_doi 10.1021/jacs.0c00112
_journal_year 2020
_chemical_formula_moiety 'C84 H68 N8, C H Cl3'
_chemical_formula_sum 'C85 H69 Cl3 N8'
_chemical_formula_weight 1308.83
_space_group_crystal_system orthorhombic
_space_group_IT_number 60
_space_group_name_Hall '-P 2n 2ab'
_space_group_name_H-M_alt 'P b c n'
_atom_sites_solution_hydrogens geom
_audit_creation_date 2019-11-23
_audit_creation_method
;
Olex2 1.3
(compiled 2019.09.11 svn.r3662 for OlexSys, GUI svn.r5938)
;
_cell_angle_alpha 90
_cell_angle_beta 90
_cell_angle_gamma 90
_cell_formula_units_Z 8
_cell_length_a 27.3673(5)
_cell_length_b 24.3761(5)
_cell_length_c 25.0658(4)
_cell_measurement_reflns_used 10511
_cell_measurement_temperature 112(1)
_cell_measurement_theta_max 71.2240
_cell_measurement_theta_min 3.8600
_cell_volume 16721.6(5)
_computing_cell_refinement 'CrysAlisPro 1.171.39.46 (Rigaku OD, 2018)'
_computing_data_collection 'CrysAlisPro 1.171.39.46 (Rigaku OD, 2018)'
_computing_data_reduction 'CrysAlisPro 1.171.39.46 (Rigaku OD, 2018)'
_computing_molecular_graphics 'Olex2 1.3 (Dolomanov et al., 2009)'
_computing_publication_material 'Olex2 1.3 (Dolomanov et al., 2009)'
_computing_structure_refinement 'ShelXL 2018/3 (Sheldrick, 2015)'
_computing_structure_solution 'SHELXT 2014/5 (Sheldrick, 2014)'
_diffrn_ambient_environment N~2~
_diffrn_ambient_temperature 112(1)
_diffrn_detector 'CCD plate'
_diffrn_detector_area_resol_mean 5.2137
_diffrn_detector_type AtlasS2
_diffrn_measured_fraction_theta_full 0.996
_diffrn_measured_fraction_theta_max 0.976
_diffrn_measurement_details
;
List of Runs (angles in degrees, time in seconds):

  # Type    Start    End  Width  t~exp~   \w     \q     \k     \f   Frames
--------------------------------------------------------------------------
  1  \w   -100.00 -13.00   1.00   10.85    --  -40.81 -57.00-120.00   87
  2  \w    -55.00  -5.00   1.00   10.85    --  -40.81  38.00  30.00   50
  3  \w     36.00  62.00   1.00   43.38    --  100.91 -45.00   0.00   26
  4  \w     19.00 110.00   1.00   43.38    --  100.91 -95.00 -30.00   91
  5  \w    118.00 170.00   1.00   43.38    --  100.91  45.00-180.00   52
  6  \w     72.00 166.00   1.00   43.38    --  100.91  61.00 -90.00   94
  7  \w    139.00 164.00   1.00   43.38    --  100.91 125.00-150.00   25
;
_diffrn_measurement_device 'four-circle diffractometer'
_diffrn_measurement_device_type 'SuperNova, Dual, Cu at home/near, AtlasS2'
_diffrn_measurement_method '\w scans'
_diffrn_orient_matrix_type 'CrysAlisPro convention (1999,Acta A55,543-557)'
_diffrn_orient_matrix_UB_11 -0.0437854000
_diffrn_orient_matrix_UB_12 -0.0087074000
_diffrn_orient_matrix_UB_13 0.0397964000
_diffrn_orient_matrix_UB_21 -0.0455640000
_diffrn_orient_matrix_UB_22 0.0078865000
_diffrn_orient_matrix_UB_23 -0.0383397000
_diffrn_orient_matrix_UB_31 0.0004247000
_diffrn_orient_matrix_UB_32 -0.0603267000
_diffrn_orient_matrix_UB_33 -0.0107607000
_diffrn_radiation_monochromator mirror
_diffrn_radiation_probe x-ray
_diffrn_radiation_type 'Cu K\a'
_diffrn_radiation_wavelength 1.54184
_diffrn_reflns_av_R_equivalents 0.0563
_diffrn_reflns_av_unetI/netI 0.0551
_diffrn_reflns_Laue_measured_fraction_full 0.996
_diffrn_reflns_Laue_measured_fraction_max 0.976
_diffrn_reflns_limit_h_max 32
_diffrn_reflns_limit_h_min -33
_diffrn_reflns_limit_k_max 17
_diffrn_reflns_limit_k_min -29
_diffrn_reflns_limit_l_max 25
_diffrn_reflns_limit_l_min -30
_diffrn_reflns_number 42748
_diffrn_reflns_point_group_measured_fraction_full 0.996
_diffrn_reflns_point_group_measured_fraction_max 0.976
_diffrn_reflns_theta_full 67.684
_diffrn_reflns_theta_max 71.498
_diffrn_reflns_theta_min 3.627
_diffrn_source 'micro-focus sealed X-ray tube'
_diffrn_source_type 'SuperNova (Cu) X-ray Source'
_exptl_absorpt_coefficient_mu 1.330
_exptl_absorpt_correction_T_max 1.00000
_exptl_absorpt_correction_T_min 0.70734
_exptl_absorpt_correction_type multi-scan
_exptl_absorpt_process_details
;
CrysAlisPro 1.171.39.46 (Rigaku Oxford Diffraction, 2018)
Empirical absorption correction using spherical harmonics,
 implemented in SCALE3 ABSPACK scaling algorithm.
;
_exptl_crystal_colour 'pale yellow'
_exptl_crystal_density_diffrn 1.040
_exptl_crystal_description block
_exptl_crystal_F_000 5488
_exptl_crystal_size_max 0.18
_exptl_crystal_size_mid 0.12
_exptl_crystal_size_min 0.06
_refine_diff_density_max 0.614
_refine_diff_density_min -1.164
_refine_diff_density_rms 0.113
_refine_ls_extinction_method none
_refine_ls_goodness_of_fit_ref 1.637
_refine_ls_hydrogen_treatment constr
_refine_ls_matrix_type full
_refine_ls_number_parameters 899
_refine_ls_number_reflns 15917
_refine_ls_number_restraints 0
_refine_ls_restrained_S_all 1.637
_refine_ls_R_factor_all 0.1526
_refine_ls_R_factor_gt 0.1358
_refine_ls_shift/su_max 0.001
_refine_ls_shift/su_mean 0.000
_refine_ls_structure_factor_coef Fsqd
_refine_ls_weighting_details 'w=1/[\s^2^(Fo^2^)+(0.2000P)^2^] where P=(Fo^2^+2Fc^2^)/3'
_refine_ls_weighting_scheme calc
_refine_ls_wR_factor_gt 0.4101
_refine_ls_wR_factor_ref 0.4270
_reflns_Friedel_coverage 0.000
_reflns_number_gt 12414
_reflns_number_total 15917
_reflns_threshold_expression 'I > 2\s(I)'
_cod_data_source_file ja0c00112_si_013.cif
_cod_data_source_block sth-351_sq
_cod_database_code 4134248
_shelx_shelxl_version_number 2018/3
_shelx_space_group_comment
;
The symmetry employed for this shelxl refinement is uniquely defined
by the following loop, which should always be used as a source of
symmetry information in preference to the above space-group names.
They are only intended as comments.
;
_reflns_odcompleteness_completeness 99.83
_reflns_odcompleteness_iscentric 1
_reflns_odcompleteness_theta 64.99
_olex2_refinement_description
;
1. Fixed Uiso
 At 1.2 times of:
  All C(H) groups, All C(H,H) groups, All C(H,H,H,H) groups
 At 1.5 times of:
  All C(H,H,H) groups
2. Others
 Sof(H75C)=Sof(H75D)=Sof(C77)=Sof(H77A)=Sof(H77B)=Sof(H77C)=1-FVAR(1)
 Sof(H75A)=Sof(H75B)=Sof(C76)=Sof(H76A)=Sof(H76B)=Sof(H76C)=FVAR(1)
 Sof(H43C)=Sof(H43D)=Sof(C45)=Sof(H45A)=Sof(H45B)=Sof(H45C)=1-FVAR(2)
 Sof(H43A)=Sof(H43B)=Sof(C44)=Sof(H44A)=Sof(H44B)=Sof(H44C)=FVAR(2)
3.a Ternary CH refined with riding coordinates:
 C31(H31), C42(H42), C7(H7), C10(H10), C47(H47), C46(H46), C78(H78), C74(H74),
 C87(H87)
3.b Secondary CH2 refined with riding coordinates:
 C17(H17A,H17B), C57(H57A,H57B), C43(H43A,H43B), C43(H43C,H43D), C75(H75A,
 H75B), C75(H75C,H75D)
3.c Aromatic/amide H refined with riding coordinates:
 C30(H30), C27(H27), C70(H70), C73(H73), C20(H20), C63(H63), C24(H24),
 C67(H67), C37(H37), C80(H80), C22(H22), C65(H65), C84(H84), C82(H82), C33(H33),
  C35(H35)
3.d Idealised Me refined as rotating group:
 C38(H38A,H38B,H38C), C18(H18A,H18B,H18C), C26(H26A,H26B,H26C), C58(H58A,H58B,
 H58C), C25(H25A,H25B,H25C), C86(H86A,H86B,H86C), C68(H68A,H68B,H68C), C44(H44A,
 H44B,H44C), C69(H69A,H69B,H69C), C85(H85A,H85B,H85C), C76(H76A,H76B,H76C),
 C39(H39A,H39B,H39C), C77(H77A,H77B,H77C), C45(H45A,H45B,H45C)
;
_olex2_submission_special_instructions 'No special instructions were received'
_oxdiff_exptl_absorpt_empirical_details
;
Empirical correction (ABSPACK) includes:
- Absorption correction using spherical harmonics
- Frame scaling
;
_oxdiff_exptl_absorpt_empirical_full_max 1.957
_oxdiff_exptl_absorpt_empirical_full_min 0.719

loop_
_space_group_symop_operation_xyz
'x, y, z'
'-x+1/2, -y+1/2, z+1/2'
'-x, y, -z+1/2'
'x+1/2, -y+1/2, -z'
'-x, -y, -z'
'x-1/2, y-1/2, -z-1/2'
'x, -y, z-1/2'
'-x-1/2, y-1/2, z'

loop_
_atom_site_label
_atom_site_type_symbol
_atom_site_fract_x
_atom_site_fract_y
_atom_site_fract_z
_atom_site_U_iso_or_equiv
_atom_site_adp_type
_atom_site_occupancy
_atom_site_site_symmetry_order
_atom_site_calc_flag
_atom_site_refinement_flags_posn
_atom_site_refinement_flags_adp
_atom_site_refinement_flags_occupancy
_atom_site_disorder_assembly
_atom_site_disorder_group
N5 N 0.71566(15) 0.44550(17) 0.43553(14) 0.0379(9) Uani 1 1 d . . . . .
N3 N 0.77233(16) 0.45518(16) 1.01619(14) 0.0379(9) Uani 1 1 d . . . . .
C19 C 0.81898(15) 0.49919(17) 0.78430(13) 0.0260(8) Uani 1 1 d . . . . .
N8 N 0.71098(18) 0.30140(18) 0.43381(15) 0.0443(10) Uani 1 1 d . . . . .
C31 C 0.80794(15) 0.43408(16) 0.58617(14) 0.0253(8) Uani 1 1 d . . . . .
H31 H 0.799364 0.472635 0.592121 0.030 Uiso 1 1 calc R U . . .
C12 C 0.79991(14) 0.40972(16) 0.83004(14) 0.0239(7) Uani 1 1 d . . . . .
C30 C 0.82203(14) 0.32087(16) 0.68794(14) 0.0245(8) Uani 1 1 d . . . . .
H30 H 0.824848 0.282849 0.687892 0.029 Uiso 1 1 calc R U . . .
C42 C 0.81073(15) 0.32053(17) 0.58612(14) 0.0269(8) Uani 1 1 d . . . . .
H42 H 0.836943 0.332481 0.562145 0.032 Uiso 1 1 calc R U . . .
N4 N 0.78488(18) 0.31031(17) 1.02197(14) 0.0439(10) Uani 1 1 d . . . . .
N1 N 0.89953(16) 0.4548(2) 0.91267(18) 0.0493(10) Uani 1 1 d . . . . .
C7 C 0.77935(15) 0.43410(16) 0.88129(14) 0.0254(8) Uani 1 1 d . . . . .
H7 H 0.777293 0.474169 0.879073 0.031 Uiso 1 1 calc R U . . .
C40 C 0.76297(15) 0.40321(17) 0.56688(13) 0.0257(8) Uani 1 1 d . . . . .
C27 C 0.82129(14) 0.43527(17) 0.68710(15) 0.0255(8) Uani 1 1 d . . . . .
H27 H 0.823864 0.473303 0.686523 0.031 Uiso 1 1 calc R U . . .
C61 C 0.67744(14) 0.43330(17) 0.66696(14) 0.0241(8) Uani 1 1 d . . . . .
C29 C 0.81996(14) 0.34866(16) 0.64028(14) 0.0245(8) Uani 1 1 d . . . . .
C70 C 0.67034(15) 0.43346(18) 0.76569(15) 0.0284(8) Uani 1 1 d . . . . .
H70 H 0.667496 0.471475 0.765328 0.034 Uiso 1 1 calc R U . . .
C8 C 0.72886(15) 0.40847(18) 0.88662(14) 0.0280(8) Uani 1 1 d . . . . .
C54 C 0.69147(14) 0.40283(18) 0.62346(14) 0.0262(8) Uani 1 1 d . . . . .
C15 C 0.81990(14) 0.34965(17) 0.73763(14) 0.0252(8) Uani 1 1 d . . . . .
C28 C 0.81870(14) 0.40673(17) 0.64000(14) 0.0249(8) Uani 1 1 d . . . . .
C11 C 0.80001(14) 0.35069(17) 0.83092(15) 0.0258(8) Uani 1 1 d . . . . .
C51 C 0.69904(16) 0.42809(18) 0.47386(15) 0.0299(9) Uani 1 1 d . . . . .
C56 C 0.68205(14) 0.31531(17) 0.66936(14) 0.0256(8) Uani 1 1 d . . . . .
C16 C 0.81167(15) 0.32048(18) 0.78671(15) 0.0281(8) Uani 1 1 d . . . . .
C49 C 0.67925(15) 0.40610(18) 0.52434(15) 0.0282(8) Uani 1 1 d . . . . .
C41 C 0.76422(15) 0.34815(17) 0.56695(13) 0.0257(8) Uani 1 1 d . . . . .
C59 C 0.67347(15) 0.34593(18) 0.71775(15) 0.0277(8) Uani 1 1 d . . . . .
C13 C 0.81344(14) 0.43838(16) 0.78550(14) 0.0232(7) Uani 1 1 d . . . . .
C10 C 0.77951(16) 0.32882(17) 0.88326(14) 0.0279(8) Uani 1 1 d . . . . .
H10 H 0.777747 0.288668 0.882751 0.033 Uiso 1 1 calc R U . . .
C60 C 0.67133(14) 0.40446(17) 0.71648(14) 0.0256(8) Uani 1 1 d . . . . .
C9 C 0.72882(16) 0.35382(18) 0.88813(14) 0.0292(8) Uani 1 1 d . . . . .
C62 C 0.67115(15) 0.49454(17) 0.66744(14) 0.0283(8) Uani 1 1 d . . . . .
C32 C 0.85162(16) 0.43104(18) 0.54886(15) 0.0314(9) Uani 1 1 d . . . . .
N2 N 0.90005(17) 0.3080(2) 0.91298(17) 0.0500(11) Uani 1 1 d . . . . .
C55 C 0.69342(15) 0.34504(18) 0.62443(15) 0.0290(8) Uani 1 1 d . . . . .
C14 C 0.82005(14) 0.40711(17) 0.73690(15) 0.0260(8) Uani 1 1 d . . . . .
C6 C 0.86147(16) 0.43743(19) 0.92206(16) 0.0324(9) Uani 1 1 d . . . . .
C73 C 0.67225(15) 0.31961(18) 0.76838(16) 0.0299(8) Uani 1 1 d . . . . .
H73 H 0.670721 0.281536 0.770031 0.036 Uiso 1 1 calc R U . . .
C20 C 0.86496(16) 0.52141(17) 0.77448(14) 0.0292(8) Uani 1 1 d . . . . .
H20 H 0.891635 0.498218 0.770032 0.035 Uiso 1 1 calc R U . . .
N6 N 0.58978(16) 0.4401(2) 0.53988(18) 0.0495(10) Uani 1 1 d . . . . .
C63 C 0.62590(17) 0.5157(2) 0.68013(16) 0.0363(10) Uani 1 1 d . . . . .
H63 H 0.599832 0.491742 0.685173 0.044 Uiso 1 1 calc R U . . .
C52 C 0.69871(17) 0.31829(18) 0.47402(16) 0.0326(9) Uani 1 1 d . . . . .
C23 C 0.7852(2) 0.59055(19) 0.78973(16) 0.0382(10) Uani 1 1 d . . . . .
C24 C 0.77946(17) 0.53383(18) 0.79141(15) 0.0312(9) Uani 1 1 d . . . . .
H24 H 0.748629 0.519006 0.797400 0.037 Uiso 1 1 calc R U . . .
C50 C 0.62884(17) 0.4253(2) 0.53198(16) 0.0352(10) Uani 1 1 d . . . . .
C48 C 0.68102(15) 0.34039(18) 0.52539(15) 0.0289(8) Uani 1 1 d . . . . .
C79 C 0.64045(16) 0.44321(19) 0.90210(17) 0.0345(9) Uani 1 1 d . . . . .
C5 C 0.79017(17) 0.43777(18) 0.97889(15) 0.0308(9) Uani 1 1 d . . . . .
C67 C 0.71002(17) 0.52976(19) 0.65852(15) 0.0333(9) Uani 1 1 d . . . . .
H67 H 0.740484 0.515554 0.649613 0.040 Uiso 1 1 calc R U . . .
C17 C 0.81598(17) 0.25868(18) 0.78802(15) 0.0331(9) Uani 1 1 d . . . . .
H17A H 0.802765 0.245527 0.821572 0.040 Uiso 1 1 calc R U . . .
H17B H 0.796068 0.243546 0.759585 0.040 Uiso 1 1 calc R U . . .
C47 C 0.71458(15) 0.32136(18) 0.57271(14) 0.0281(8) Uani 1 1 d . . . . .
H47 H 0.717198 0.281297 0.574308 0.034 Uiso 1 1 calc R U . . .
C57 C 0.68078(18) 0.25405(19) 0.67073(16) 0.0349(9) Uani 1 1 d . . . . .
H57A H 0.700244 0.241366 0.700623 0.042 Uiso 1 1 calc R U . . .
H57B H 0.695606 0.240017 0.638340 0.042 Uiso 1 1 calc R U . . .
C37 C 0.84530(17) 0.4250(2) 0.49390(16) 0.0351(9) Uani 1 1 d . . . . .
H37 H 0.813970 0.424029 0.479555 0.042 Uiso 1 1 calc R U . . .
C2 C 0.81312(15) 0.34934(18) 0.93004(15) 0.0283(8) Uani 1 1 d . . . . .
C72 C 0.67330(15) 0.3496(2) 0.81525(15) 0.0317(9) Uani 1 1 d . . . . .
C46 C 0.71200(15) 0.42691(17) 0.57189(15) 0.0272(8) Uani 1 1 d . . . . .
H46 H 0.712834 0.467072 0.573293 0.033 Uiso 1 1 calc R U . . .
C71 C 0.67345(14) 0.4069(2) 0.81326(15) 0.0307(9) Uani 1 1 d . . . . .
C4 C 0.81195(16) 0.41566(18) 0.92952(15) 0.0290(8) Uani 1 1 d . . . . .
C43 C 0.81115(18) 0.25774(19) 0.58574(16) 0.0353(9) Uani 1 1 d . . . . .
H43A H 0.790653 0.244449 0.614541 0.042 Uiso 0.785(16) 1 calc R U P A 1
H43B H 0.797197 0.244900 0.552430 0.042 Uiso 0.785(16) 1 calc R U P A 1
H43C H 0.780403 0.243517 0.599123 0.042 Uiso 0.215(16) 1 calc R U P A 2
H43D H 0.837395 0.243940 0.608022 0.042 Uiso 0.215(16) 1 calc R U P A 2
C80 C 0.64284(16) 0.42945(18) 0.95628(16) 0.0326(9) Uani 1 1 d . . . . .
H80 H 0.672132 0.416878 0.970583 0.039 Uiso 1 1 calc R U . . .
C53 C 0.63201(17) 0.3162(2) 0.53423(17) 0.0365(10) Uani 1 1 d . . . . .
N7 N 0.59578(18) 0.2948(2) 0.54207(19) 0.0556(12) Uani 1 1 d . . . . .
C21 C 0.87150(19) 0.57822(18) 0.77124(16) 0.0373(10) Uani 1 1 d . . . . .
C75 C 0.68216(19) 0.26233(19) 0.87380(16) 0.0362(10) Uani 1 1 d . . . . .
H75A H 0.711765 0.247717 0.857959 0.043 Uiso 0.622(17) 1 calc R U P B 1
H75B H 0.654509 0.248370 0.853766 0.043 Uiso 0.622(17) 1 calc R U P B 1
H75C H 0.704481 0.248920 0.846717 0.043 Uiso 0.378(17) 1 calc R U P B 2
H75D H 0.696001 0.252240 0.908054 0.043 Uiso 0.378(17) 1 calc R U P B 2
C3 C 0.86270(17) 0.32760(18) 0.92067(15) 0.0329(9) Uani 1 1 d . . . . .
C36 C 0.88583(19) 0.4205(2) 0.46046(18) 0.0448(11) Uani 1 1 d . . . . .
C1 C 0.79676(17) 0.32810(19) 0.98222(15) 0.0336(9) Uani 1 1 d . . . . .
C78 C 0.68437(15) 0.43875(19) 0.86556(15) 0.0308(9) Uani 1 1 d . . . . .
H78 H 0.694535 0.475994 0.855880 0.037 Uiso 1 1 calc R U . . .
C66 C 0.7038(2) 0.5865(2) 0.66282(17) 0.0441(12) Uani 1 1 d . . . . .
C22 C 0.8316(2) 0.6120(2) 0.77923(17) 0.0425(11) Uani 1 1 d . . . . .
H22 H 0.835683 0.649790 0.777591 0.051 Uiso 1 1 calc R U . . .
C74 C 0.68291(16) 0.32455(19) 0.87074(15) 0.0319(9) Uani 1 1 d . . . . .
H74 H 0.656650 0.337613 0.894084 0.038 Uiso 1 1 calc R U . . .
C65 C 0.6582(2) 0.6066(2) 0.67637(18) 0.0468(13) Uani 1 1 d . . . . .
H65 H 0.653661 0.644229 0.679524 0.056 Uiso 1 1 calc R U . . .
C64 C 0.6183(2) 0.5710(2) 0.68554(19) 0.0484(12) Uani 1 1 d . . . . .
C81 C 0.60179(19) 0.4343(2) 0.98920(17) 0.0408(10) Uani 1 1 d . . . . .
C38 C 0.8787(2) 0.4125(3) 0.40119(18) 0.0529(14) Uani 1 1 d . . . . .
H38A H 0.900052 0.436731 0.382027 0.079 Uiso 1 1 calc R U . . .
H38B H 0.845398 0.420399 0.391956 0.079 Uiso 1 1 calc R U . . .
H38C H 0.886133 0.375183 0.391929 0.079 Uiso 1 1 calc R U . . .
C84 C 0.59788(19) 0.4645(2) 0.88228(17) 0.0428(11) Uani 1 1 d . . . . .
H84 H 0.596920 0.475562 0.846784 0.051 Uiso 1 1 calc R U . . .
C18 C 0.8674(2) 0.2372(2) 0.7820(2) 0.0501(13) Uani 1 1 d . . . . .
H18A H 0.880833 0.249674 0.748781 0.075 Uiso 1 1 calc R U . . .
H18B H 0.866994 0.197859 0.782607 0.075 Uiso 1 1 calc R U . . .
H18C H 0.887173 0.250531 0.810933 0.075 Uiso 1 1 calc R U . . .
C26 C 0.7417(3) 0.6277(2) 0.7995(2) 0.0568(15) Uani 1 1 d . . . . .
H26A H 0.712137 0.606491 0.797846 0.085 Uiso 1 1 calc R U . . .
H26B H 0.740784 0.655792 0.772655 0.085 Uiso 1 1 calc R U . . .
H26C H 0.744515 0.644286 0.834053 0.085 Uiso 1 1 calc R U . . .
C82 C 0.55877(19) 0.4558(2) 0.96654(19) 0.0446(11) Uani 1 1 d . . . . .
H82 H 0.531380 0.460435 0.988032 0.054 Uiso 1 1 calc R U . . .
C33 C 0.89851(19) 0.4335(3) 0.56957(17) 0.0498(13) Uani 1 1 d . . . . .
H33 H 0.903100 0.437922 0.606076 0.060 Uiso 1 1 calc R U . . .
C58 C 0.6293(2) 0.2306(2) 0.6758(2) 0.0478(12) Uani 1 1 d . . . . .
H58A H 0.609786 0.242928 0.646324 0.072 Uiso 1 1 calc R U . . .
H58B H 0.614944 0.242841 0.708612 0.072 Uiso 1 1 calc R U . . .
H58C H 0.630886 0.191253 0.675572 0.072 Uiso 1 1 calc R U . . .
C83 C 0.5561(2) 0.4703(3) 0.9132(2) 0.0484(12) Uani 1 1 d . . . . .
C35 C 0.9316(2) 0.4240(3) 0.4817(2) 0.0587(16) Uani 1 1 d . . . . .
H35 H 0.958516 0.422813 0.459093 0.070 Uiso 1 1 calc R U . . .
C25 C 0.9212(2) 0.6021(3) 0.7640(2) 0.0547(14) Uani 1 1 d . . . . .
H25A H 0.924664 0.615117 0.728067 0.082 Uiso 1 1 calc R U . . .
H25B H 0.945383 0.574497 0.770954 0.082 Uiso 1 1 calc R U . . .
H25C H 0.925538 0.632103 0.788380 0.082 Uiso 1 1 calc R U . . .
C86 C 0.6051(2) 0.4200(3) 1.04720(19) 0.0519(13) Uani 1 1 d . . . . .
H86A H 0.603403 0.380934 1.051353 0.078 Uiso 1 1 calc R U . . .
H86B H 0.578573 0.436868 1.066111 0.078 Uiso 1 1 calc R U . . .
H86C H 0.635590 0.433138 1.061313 0.078 Uiso 1 1 calc R U . . .
C68 C 0.7459(3) 0.6245(2) 0.6526(2) 0.0623(18) Uani 1 1 d . . . . .
H68A H 0.752201 0.626280 0.614974 0.093 Uiso 1 1 calc R U . . .
H68B H 0.774388 0.611148 0.670725 0.093 Uiso 1 1 calc R U . . .
H68C H 0.737969 0.660507 0.665592 0.093 Uiso 1 1 calc R U . . .
C34 C 0.9389(2) 0.4292(4) 0.5357(2) 0.071(2) Uani 1 1 d . . . . .
C44 C 0.8616(3) 0.2339(3) 0.5919(2) 0.046(2) Uani 0.785(16) 1 d . . P A 1
H44A H 0.882052 0.246829 0.563468 0.068 Uiso 0.785(16) 1 calc R U P A 1
H44B H 0.859705 0.194630 0.590661 0.068 Uiso 0.785(16) 1 calc R U P A 1
H44C H 0.875060 0.245166 0.625522 0.068 Uiso 0.785(16) 1 calc R U P A 1
C69 C 0.5693(3) 0.5957(3) 0.7010(3) 0.077(2) Uani 1 1 d . . . . .
H69A H 0.574548 0.628262 0.721680 0.116 Uiso 1 1 calc R U . . .
H69B H 0.551123 0.569573 0.721689 0.116 Uiso 1 1 calc R U . . .
H69C H 0.551296 0.604714 0.669310 0.116 Uiso 1 1 calc R U . . .
C85 C 0.5108(3) 0.4978(5) 0.8913(3) 0.094(3) Uani 1 1 d . . . . .
H85A H 0.513441 0.536737 0.895949 0.141 Uiso 1 1 calc R U . . .
H85B H 0.482570 0.484514 0.909959 0.141 Uiso 1 1 calc R U . . .
H85C H 0.507747 0.489477 0.853989 0.141 Uiso 1 1 calc R U . . .
C76 C 0.6784(3) 0.2434(3) 0.9318(2) 0.033(2) Uani 0.622(17) 1 d . . P B 1
H76A H 0.702264 0.262491 0.952961 0.049 Uiso 0.622(17) 1 calc R U P B 1
H76B H 0.684365 0.204670 0.933783 0.049 Uiso 0.622(17) 1 calc R U P B 1
H76C H 0.646307 0.251277 0.945213 0.049 Uiso 0.622(17) 1 calc R U P B 1
C39 C 0.9902(2) 0.4319(6) 0.5593(3) 0.110(4) Uani 1 1 d . . . . .
H39A H 0.988383 0.445246 0.595337 0.166 Uiso 1 1 calc R U . . .
H39B H 1.009944 0.456315 0.538403 0.166 Uiso 1 1 calc R U . . .
H39C H 1.004469 0.395971 0.559188 0.166 Uiso 1 1 calc R U . . .
C77 C 0.6405(6) 0.2342(10) 0.8684(7) 0.069(6) Uani 0.378(17) 1 d . . P B 2
H77A H 0.626257 0.242043 0.834209 0.104 Uiso 0.378(17) 1 calc R U P B 2
H77B H 0.618104 0.244646 0.896063 0.104 Uiso 0.378(17) 1 calc R U P B 2
H77C H 0.647143 0.195587 0.870959 0.104 Uiso 0.378(17) 1 calc R U P B 2
Cl1 Cl 0.54632(16) 0.32032(16) 0.9193(3) 0.204(3) Uani 1 1 d . . . . .
Cl3 Cl 0.5379(2) 0.2176(2) 0.9688(5) 0.277(5) Uani 1 1 d . . . . .
Cl2 Cl 0.5277(3) 0.2234(4) 0.8569(5) 0.340(7) Uani 1 1 d . . . . .
C87 C 0.5174(5) 0.2564(7) 0.9221(8) 0.162(7) Uani 1 1 d . . . . .
H87 H 0.482277 0.261866 0.927279 0.194 Uiso 1 1 calc R U . . .
C45 C 0.8193(9) 0.2393(12) 0.5244(7) 0.047(8) Uani 0.215(16) 1 d . . P A 2
H45A H 0.792673 0.252431 0.503004 0.070 Uiso 0.215(16) 1 calc R U P A 2
H45B H 0.820635 0.199958 0.522382 0.070 Uiso 0.215(16) 1 calc R U P A 2
H45C H 0.849407 0.254414 0.511417 0.070 Uiso 0.215(16) 1 calc R U P A 2

loop_
_atom_site_aniso_label
_atom_site_aniso_U_11
_atom_site_aniso_U_22
_atom_site_aniso_U_33
_atom_site_aniso_U_23
_atom_site_aniso_U_13
_atom_site_aniso_U_12
N5 0.054(2) 0.039(2) 0.0206(17) 0.0047(15) 0.0028(15) -0.0014(17)
N3 0.056(2) 0.036(2) 0.0219(17) -0.0043(15) 0.0036(15) 0.0047(17)
C19 0.042(2) 0.0256(19) 0.0108(15) -0.0002(13) -0.0011(14) 0.0003(16)
N8 0.072(3) 0.038(2) 0.0237(18) -0.0034(16) 0.0000(17) 0.006(2)
C31 0.038(2) 0.0259(19) 0.0120(16) 0.0017(14) -0.0001(14) -0.0016(15)
C12 0.0301(18) 0.0245(19) 0.0169(16) -0.0003(14) -0.0008(13) 0.0021(14)
C30 0.039(2) 0.0220(18) 0.0126(16) 0.0014(14) 0.0005(13) 0.0046(15)
C42 0.039(2) 0.030(2) 0.0117(16) -0.0018(14) 0.0030(14) 0.0010(16)
N4 0.076(3) 0.034(2) 0.0216(18) 0.0017(15) 0.0027(17) -0.008(2)
N1 0.042(2) 0.060(3) 0.046(2) 0.007(2) -0.0040(18) 0.002(2)
C7 0.039(2) 0.0225(18) 0.0151(16) 0.0021(14) 0.0017(14) 0.0047(15)
C40 0.037(2) 0.029(2) 0.0115(15) -0.0029(14) 0.0034(14) -0.0022(16)
C27 0.0349(19) 0.0258(19) 0.0158(16) -0.0017(14) -0.0006(14) -0.0017(15)
C61 0.0305(18) 0.028(2) 0.0133(16) 0.0013(14) -0.0002(13) -0.0006(15)
C29 0.0352(18) 0.0233(19) 0.0150(16) -0.0029(14) 0.0016(14) 0.0027(15)
C70 0.0338(19) 0.034(2) 0.0179(17) 0.0003(15) 0.0020(14) -0.0025(16)
C8 0.037(2) 0.036(2) 0.0104(15) 0.0000(14) 0.0027(14) 0.0060(17)
C54 0.0321(18) 0.032(2) 0.0145(16) 0.0046(15) -0.0003(14) -0.0008(16)
C15 0.0330(18) 0.028(2) 0.0145(16) -0.0012(14) 0.0008(13) 0.0025(15)
C28 0.0327(18) 0.031(2) 0.0108(15) 0.0041(14) 0.0029(13) 0.0008(15)
C11 0.0357(19) 0.0236(19) 0.0181(17) -0.0017(14) -0.0022(14) -0.0021(15)
C51 0.040(2) 0.031(2) 0.0185(18) -0.0008(16) -0.0025(15) 0.0018(17)
C56 0.0326(18) 0.029(2) 0.0151(16) 0.0025(14) -0.0011(14) -0.0033(15)
C16 0.0360(19) 0.032(2) 0.0168(17) 0.0031(15) 0.0014(14) -0.0001(16)
C49 0.036(2) 0.031(2) 0.0175(17) 0.0001(15) 0.0008(14) -0.0012(16)
C41 0.038(2) 0.029(2) 0.0103(15) -0.0024(13) -0.0010(13) 0.0002(16)
C59 0.0355(19) 0.032(2) 0.0153(17) -0.0019(15) 0.0013(14) -0.0046(16)
C13 0.0297(17) 0.0235(19) 0.0166(16) -0.0012(14) -0.0002(13) 0.0030(14)
C10 0.046(2) 0.0226(19) 0.0156(16) 0.0015(14) -0.0003(15) 0.0036(16)
C60 0.0301(18) 0.034(2) 0.0130(16) 0.0037(15) 0.0009(13) -0.0007(15)
C9 0.043(2) 0.032(2) 0.0126(15) -0.0003(14) 0.0015(14) 0.0000(17)
C62 0.043(2) 0.028(2) 0.0146(16) 0.0009(14) -0.0022(14) 0.0017(17)
C32 0.038(2) 0.037(2) 0.0186(18) 0.0022(16) 0.0025(15) -0.0020(17)
N2 0.055(3) 0.059(3) 0.036(2) -0.0152(19) -0.0084(18) 0.013(2)
C55 0.038(2) 0.035(2) 0.0146(17) -0.0034(15) -0.0008(14) 0.0020(17)
C14 0.0305(18) 0.029(2) 0.0181(17) 0.0005(15) 0.0014(13) -0.0010(15)
C6 0.041(2) 0.034(2) 0.0223(18) -0.0024(16) -0.0002(16) 0.0057(18)
C73 0.037(2) 0.033(2) 0.0198(18) 0.0027(16) 0.0025(15) -0.0085(17)
C20 0.045(2) 0.026(2) 0.0162(16) -0.0003(15) -0.0001(15) -0.0047(17)
N6 0.042(2) 0.061(3) 0.046(2) -0.004(2) 0.0024(18) 0.010(2)
C63 0.045(2) 0.042(2) 0.0222(18) -0.0031(17) -0.0044(16) 0.0067(19)
C52 0.048(2) 0.027(2) 0.023(2) -0.0008(16) -0.0017(16) 0.0004(17)
C23 0.065(3) 0.031(2) 0.0180(18) -0.0005(16) -0.0054(18) 0.012(2)
C24 0.046(2) 0.029(2) 0.0187(17) -0.0023(15) -0.0013(15) 0.0021(18)
C50 0.042(2) 0.041(2) 0.0225(19) 0.0025(17) 0.0006(17) -0.0030(19)
C48 0.040(2) 0.030(2) 0.0169(17) 0.0001(15) -0.0025(15) -0.0052(17)
C79 0.040(2) 0.039(2) 0.0245(19) -0.0102(17) 0.0046(16) -0.0007(18)
C5 0.045(2) 0.027(2) 0.0207(19) -0.0023(16) -0.0027(16) 0.0005(17)
C67 0.049(2) 0.035(2) 0.0156(16) 0.0003(16) 0.0009(16) -0.0032(19)
C17 0.055(2) 0.029(2) 0.0147(16) -0.0023(15) 0.0011(16) 0.0008(18)
C47 0.041(2) 0.030(2) 0.0138(16) 0.0013(14) -0.0047(15) -0.0018(16)
C57 0.053(3) 0.033(2) 0.0183(17) 0.0005(16) 0.0013(16) -0.0044(19)
C37 0.042(2) 0.045(2) 0.0176(18) 0.0004(17) 0.0039(16) 0.0012(19)
C2 0.039(2) 0.031(2) 0.0146(17) -0.0022(15) -0.0008(14) 0.0001(17)
C72 0.035(2) 0.045(2) 0.0150(17) -0.0001(17) 0.0060(14) -0.0011(18)
C46 0.037(2) 0.028(2) 0.0167(17) 0.0040(14) 0.0051(15) 0.0003(16)
C71 0.0276(18) 0.046(2) 0.0186(17) 0.0043(17) 0.0030(14) 0.0020(17)
C4 0.040(2) 0.031(2) 0.0158(17) -0.0049(15) 0.0002(15) 0.0013(17)
C43 0.051(2) 0.034(2) 0.0218(19) -0.0047(17) -0.0002(17) 0.0038(19)
C80 0.041(2) 0.034(2) 0.0230(19) -0.0055(16) 0.0035(16) 0.0036(17)
C53 0.041(2) 0.042(3) 0.027(2) 0.0028(18) -0.0040(17) -0.0049(19)
N7 0.053(3) 0.065(3) 0.049(2) 0.009(2) -0.006(2) -0.017(2)
C21 0.064(3) 0.027(2) 0.0203(18) -0.0020(16) 0.0041(18) -0.005(2)
C75 0.054(3) 0.035(2) 0.0200(19) 0.0042(16) -0.0007(17) -0.009(2)
C3 0.048(2) 0.031(2) 0.0192(18) -0.0012(16) -0.0047(16) 0.0050(19)
C36 0.047(3) 0.061(3) 0.026(2) 0.009(2) 0.0078(19) 0.005(2)
C1 0.051(2) 0.033(2) 0.0161(18) -0.0052(16) -0.0006(16) 0.0004(19)
C78 0.034(2) 0.040(2) 0.0184(17) -0.0003(16) -0.0006(15) 0.0042(17)
C66 0.082(4) 0.028(2) 0.022(2) 0.0035(17) -0.010(2) -0.003(2)
C22 0.079(3) 0.027(2) 0.0216(19) 0.0024(16) -0.007(2) -0.003(2)
C74 0.040(2) 0.041(2) 0.0147(17) 0.0018(16) 0.0032(15) -0.0002(18)
C65 0.088(4) 0.028(2) 0.024(2) -0.0034(18) -0.009(2) 0.014(3)
C64 0.065(3) 0.051(3) 0.029(2) -0.008(2) -0.009(2) 0.013(3)
C81 0.054(3) 0.049(3) 0.0195(19) -0.0046(18) 0.0056(18) 0.004(2)
C38 0.062(3) 0.075(4) 0.022(2) -0.003(2) 0.008(2) 0.008(3)
C84 0.050(3) 0.053(3) 0.025(2) 0.0015(19) 0.0065(18) 0.004(2)
C18 0.076(4) 0.034(2) 0.041(3) -0.008(2) -0.009(2) 0.020(2)
C26 0.088(4) 0.038(3) 0.044(3) 0.002(2) 0.001(3) 0.025(3)
C82 0.046(3) 0.053(3) 0.035(2) -0.002(2) 0.015(2) 0.005(2)
C33 0.044(3) 0.087(4) 0.0183(19) 0.006(2) -0.0009(18) -0.004(3)
C58 0.064(3) 0.038(3) 0.041(3) -0.003(2) -0.008(2) -0.010(2)
C83 0.048(3) 0.060(3) 0.037(2) -0.004(2) 0.004(2) 0.009(2)
C35 0.042(3) 0.101(5) 0.033(2) 0.013(3) 0.012(2) 0.005(3)
C25 0.072(4) 0.049(3) 0.043(3) 0.004(2) 0.002(2) -0.024(3)
C86 0.070(3) 0.061(3) 0.025(2) 0.008(2) 0.017(2) 0.012(3)
C68 0.115(5) 0.033(3) 0.040(3) 0.010(2) -0.009(3) -0.026(3)
C34 0.038(3) 0.142(7) 0.034(3) 0.017(3) 0.003(2) -0.007(3)
C44 0.070(4) 0.039(3) 0.028(3) 0.000(2) -0.001(3) 0.004(3)
C69 0.083(5) 0.072(5) 0.076(4) -0.030(4) -0.014(4) 0.030(4)
C85 0.063(4) 0.178(9) 0.040(3) 0.023(4) 0.014(3) 0.054(5)
C76 0.042(4) 0.037(4) 0.020(3) 0.011(3) -0.003(2) -0.013(3)
C39 0.040(3) 0.246(14) 0.046(3) 0.009(5) 0.003(3) -0.012(5)
C77 0.060(10) 0.100(15) 0.048(9) 0.005(9) 0.011(7) -0.009(9)
Cl1 0.132(3) 0.096(2) 0.385(9) -0.044(4) 0.035(4) -0.018(2)
Cl3 0.182(5) 0.146(4) 0.502(14) 0.072(6) -0.141(7) -0.045(4)
Cl2 0.295(9) 0.236(7) 0.490(16) -0.216(10) 0.152(10) -0.046(7)
C87 0.101(8) 0.131(11) 0.25(2) 0.029(13) 0.020(11) 0.015(8)
C45 0.047(13) 0.076(18) 0.017(10) -0.028(10) -0.005(8) 0.014(11)

loop_
_atom_type_symbol
_atom_type_description
_atom_type_scat_dispersion_real
_atom_type_scat_dispersion_imag
_atom_type_scat_source
C C 0.0181 0.0091 'International Tables Vol C Tables 4.2.6.8 and 6.1.1.4'
H H 0.0000 0.0000 'International Tables Vol C Tables 4.2.6.8 and 6.1.1.4'
Cl Cl 0.3639 0.7018 'International Tables Vol C Tables 4.2.6.8 and 6.1.1.4'
N N 0.0311 0.0180 'International Tables Vol C Tables 4.2.6.8 and 6.1.1.4'

loop_
_geom_angle_atom_site_label_1
_geom_angle_atom_site_label_2
_geom_angle_atom_site_label_3
_geom_angle
_geom_angle_site_symmetry_1
_geom_angle_site_symmetry_3
_geom_angle_publ_flag
C20 C19 C13 118.9(4) . . ?
C24 C19 C13 121.6(4) . . ?
C24 C19 C20 119.5(4) . . ?
C40 C31 H31 109.2 . . ?
C40 C31 C28 102.7(3) . . ?
C28 C31 H31 109.2 . . ?
C32 C31 H31 109.2 . . ?
C32 C31 C40 114.6(3) . . ?
C32 C31 C28 111.7(3) . . ?
C11 C12 C7 112.2(3) . . ?
C13 C12 C7 126.1(3) . . ?
C13 C12 C11 121.5(3) . . ?
C29 C30 H30 119.6 . . ?
C29 C30 C15 120.9(3) . . ?
C15 C30 H30 119.6 . . ?
C29 C42 H42 106.7 . . ?
C41 C42 H42 106.7 . . ?
C41 C42 C29 102.6(3) . . ?
C41 C42 C43 116.6(4) . . ?
C43 C42 H42 106.7 . . ?
C43 C42 C29 116.7(3) . . ?
C12 C7 H7 111.2 . . ?
C12 C7 C4 109.1(3) . . ?
C8 C7 C12 104.4(3) . . ?
C8 C7 H7 111.2 . . ?
C8 C7 C4 109.3(3) . . ?
C4 C7 H7 111.2 . . ?
C41 C40 C31 118.3(4) . . ?
C41 C40 C46 113.8(3) . . ?
C46 C40 C31 122.0(3) . . ?
C28 C27 H27 119.7 . . ?
C28 C27 C14 120.6(4) . . ?
C14 C27 H27 119.7 . . ?
C54 C61 C60 117.0(4) . . ?
C54 C61 C62 125.1(3) . . ?
C60 C61 C62 117.8(3) . . ?
C30 C29 C42 123.6(3) . . ?
C30 C29 C28 119.9(3) . . ?
C28 C29 C42 115.9(3) . . ?
C60 C70 H70 119.2 . . ?
C71 C70 H70 119.2 . . ?
C71 C70 C60 121.5(4) . . ?
C9 C8 C7 114.4(3) . . ?
C9 C8 C78 119.7(4) . . ?
C78 C8 C7 119.8(4) . . ?
C61 C54 C55 122.5(3) . . ?
C61 C54 C46 124.5(4) . . ?
C55 C54 C46 112.6(3) . . ?
C30 C15 C16 120.6(4) . . ?
C14 C15 C30 118.6(3) . . ?
C14 C15 C16 120.4(3) . . ?
C27 C28 C31 123.1(4) . . ?
C27 C28 C29 120.1(3) . . ?
C29 C28 C31 116.3(3) . . ?
C12 C11 C10 111.3(3) . . ?
C16 C11 C12 121.7(3) . . ?
C16 C11 C10 126.5(4) . . ?
N5 C51 C49 177.9(5) . . ?
C59 C56 C57 119.6(3) . . ?
C55 C56 C59 116.9(4) . . ?
C55 C56 C57 123.4(4) . . ?
C15 C16 C17 119.9(3) . . ?
C11 C16 C15 117.6(4) . . ?
C11 C16 C17 122.5(3) . . ?
C51 C49 C48 111.5(3) . . ?
C51 C49 C46 108.8(3) . . ?
C50 C49 C51 109.9(3) . . ?
C50 C49 C48 110.2(3) . . ?
C50 C49 C46 109.4(3) . . ?
C46 C49 C48 107.0(3) . . ?
C40 C41 C42 117.7(3) . . ?
C40 C41 C47 114.1(3) . . ?
C47 C41 C42 122.1(3) . . ?
C60 C59 C56 120.3(3) . . ?
C73 C59 C56 121.3(4) . . ?
C73 C59 C60 118.0(3) . . ?
C12 C13 C19 123.5(3) . . ?
C12 C13 C14 116.8(3) . . ?
C14 C13 C19 119.6(3) . . ?
C11 C10 H10 110.9 . . ?
C11 C10 C2 108.4(3) . . ?
C9 C10 C11 105.4(3) . . ?
C9 C10 H10 110.9 . . ?
C9 C10 C2 110.3(3) . . ?
C2 C10 H10 110.9 . . ?
C70 C60 C61 120.6(4) . . ?
C70 C60 C59 118.5(3) . . ?
C59 C60 C61 120.2(3) . . ?
C8 C9 C10 113.4(4) . . ?
C8 C9 C74 117.7(4) . . ?
C74 C9 C10 123.2(4) . . ?
C63 C62 C61 118.4(4) . . ?
C63 C62 C67 119.7(4) . . ?
C67 C62 C61 121.8(4) . . ?
C37 C32 C31 121.0(4) . . ?
C33 C32 C31 119.7(4) . . ?
C33 C32 C37 119.3(4) . . ?
C54 C55 C47 112.1(3) . . ?
C56 C55 C54 122.2(3) . . ?
C56 C55 C47 125.4(4) . . ?
C27 C14 C13 119.1(4) . . ?
C15 C14 C27 119.5(3) . . ?
C15 C14 C13 121.0(3) . . ?
N1 C6 C4 175.4(4) . . ?
C59 C73 H73 119.4 . . ?
C72 C73 C59 121.2(4) . . ?
C72 C73 H73 119.4 . . ?
C19 C20 H20 119.6 . . ?
C19 C20 C21 120.7(4) . . ?
C21 C20 H20 119.6 . . ?
C62 C63 H63 119.1 . . ?
C64 C63 C62 121.8(5) . . ?
C64 C63 H63 119.1 . . ?
N8 C52 C48 178.0(5) . . ?
C24 C23 C22 118.6(4) . . ?
C24 C23 C26 120.0(5) . . ?
C22 C23 C26 121.4(5) . . ?
C19 C24 C23 120.9(4) . . ?
C19 C24 H24 119.5 . . ?
C23 C24 H24 119.5 . . ?
N6 C50 C49 177.5(5) . . ?
C52 C48 C49 111.1(3) . . ?
C52 C48 C47 111.0(4) . . ?
C52 C48 C53 106.4(4) . . ?
C47 C48 C49 109.0(3) . . ?
C53 C48 C49 111.9(4) . . ?
C53 C48 C47 107.4(3) . . ?
C80 C79 C78 122.2(4) . . ?
C84 C79 C80 118.9(4) . . ?
C84 C79 C78 118.9(4) . . ?
N3 C5 C4 178.2(5) . . ?
C62 C67 H67 119.8 . . ?
C62 C67 C66 120.5(4) . . ?
C66 C67 H67 119.8 . . ?
C16 C17 H17A 108.6 . . ?
C16 C17 H17B 108.6 . . ?
H17A C17 H17B 107.6 . . ?
C18 C17 C16 114.6(4) . . ?
C18 C17 H17A 108.6 . . ?
C18 C17 H17B 108.6 . . ?
C41 C47 C55 104.9(3) . . ?
C41 C47 C48 109.0(3) . . ?
C41 C47 H47 111.6 . . ?
C55 C47 C48 107.9(3) . . ?
C55 C47 H47 111.6 . . ?
C48 C47 H47 111.6 . . ?
C56 C57 H57A 108.9 . . ?
C56 C57 H57B 108.9 . . ?
C56 C57 C58 113.5(4) . . ?
H57A C57 H57B 107.7 . . ?
C58 C57 H57A 108.9 . . ?
C58 C57 H57B 108.9 . . ?
C32 C37 H37 119.9 . . ?
C36 C37 C32 120.2(4) . . ?
C36 C37 H37 119.9 . . ?
C10 C2 C4 107.5(3) . . ?
C3 C2 C10 107.8(3) . . ?
C3 C2 C4 112.1(3) . . ?
C3 C2 C1 107.1(4) . . ?
C1 C2 C10 111.8(3) . . ?
C1 C2 C4 110.6(3) . . ?
C73 C72 C71 119.9(4) . . ?
C73 C72 C74 124.0(4) . . ?
C71 C72 C74 115.3(3) . . ?
C40 C46 C54 105.2(3) . . ?
C40 C46 C49 109.8(3) . . ?
C40 C46 H46 111.2 . . ?
C54 C46 C49 107.9(3) . . ?
C54 C46 H46 111.2 . . ?
C49 C46 H46 111.2 . . ?
C70 C71 C72 120.5(4) . . ?
C70 C71 C78 121.0(4) . . ?
C72 C71 C78 118.0(3) . . ?
C7 C4 C2 107.7(3) . . ?
C6 C4 C7 108.9(3) . . ?
C6 C4 C5 110.4(3) . . ?
C6 C4 C2 110.1(3) . . ?
C5 C4 C7 108.2(3) . . ?
C5 C4 C2 111.5(3) . . ?
C42 C43 H43A 109.0 . . ?
C42 C43 H43B 109.0 . . ?
C42 C43 H43C 110.4 . . ?
C42 C43 H43D 110.4 . . ?
C42 C43 C45 106.6(11) . . ?
H43A C43 H43B 107.8 . . ?
H43C C43 H43D 108.6 . . ?
C44 C43 C42 113.1(4) . . ?
C44 C43 H43A 109.0 . . ?
C44 C43 H43B 109.0 . . ?
C45 C43 H43C 110.4 . . ?
C45 C43 H43D 110.4 . . ?
C79 C80 H80 119.5 . . ?
C81 C80 C79 120.9(4) . . ?
C81 C80 H80 119.5 . . ?
N7 C53 C48 175.8(5) . . ?
C20 C21 C25 120.7(5) . . ?
C22 C21 C20 118.7(4) . . ?
C22 C21 C25 120.4(5) . . ?
H75A C75 H75B 108.1 . . ?
H75C C75 H75D 106.8 . . ?
C74 C75 H75A 109.6 . . ?
C74 C75 H75B 109.6 . . ?
C74 C75 H75C 107.0 . . ?
C74 C75 H75D 107.0 . . ?
C74 C75 C76 110.5(4) . . ?
C76 C75 H75A 109.6 . . ?
C76 C75 H75B 109.6 . . ?
C77 C75 H75C 107.0 . . ?
C77 C75 H75D 107.0 . . ?
C77 C75 C74 121.2(11) . . ?
N2 C3 C2 176.3(5) . . ?
C37 C36 C38 119.9(5) . . ?
C35 C36 C37 119.4(4) . . ?
C35 C36 C38 120.7(5) . . ?
N4 C1 C2 177.9(5) . . ?
C8 C78 C71 101.8(3) . . ?
C8 C78 H78 108.0 . . ?
C79 C78 C8 117.4(3) . . ?
C79 C78 C71 113.2(3) . . ?
C79 C78 H78 108.0 . . ?
C71 C78 H78 108.0 . . ?
C67 C66 C68 120.3(5) . . ?
C65 C66 C67 118.6(5) . . ?
C65 C66 C68 121.1(5) . . ?
C23 C22 H22 119.2 . . ?
C21 C22 C23 121.5(4) . . ?
C21 C22 H22 119.2 . . ?
C9 C74 C72 102.4(3) . . ?
C9 C74 C75 118.0(4) . . ?
C9 C74 H74 106.5 . . ?
C72 C74 H74 106.5 . . ?
C75 C74 C72 116.1(3) . . ?
C75 C74 H74 106.5 . . ?
C66 C65 H65 119.3 . . ?
C66 C65 C64 121.4(5) . . ?
C64 C65 H65 119.3 . . ?
C63 C64 C65 118.0(5) . . ?
C63 C64 C69 123.3(6) . . ?
C65 C64 C69 118.8(6) . . ?
C80 C81 C82 117.7(4) . . ?
C80 C81 C86 120.2(5) . . ?
C82 C81 C86 122.0(4) . . ?
C36 C38 H38A 109.5 . . ?
C36 C38 H38B 109.5 . . ?
C36 C38 H38C 109.5 . . ?
H38A C38 H38B 109.5 . . ?
H38A C38 H38C 109.5 . . ?
H38B C38 H38C 109.5 . . ?
C79 C84 H84 118.8 . . ?
C79 C84 C83 122.5(4) . . ?
C83 C84 H84 118.8 . . ?
C17 C18 H18A 109.5 . . ?
C17 C18 H18B 109.5 . . ?
C17 C18 H18C 109.5 . . ?
H18A C18 H18B 109.5 . . ?
H18A C18 H18C 109.5 . . ?
H18B C18 H18C 109.5 . . ?
C23 C26 H26A 109.5 . . ?
C23 C26 H26B 109.5 . . ?
C23 C26 H26C 109.5 . . ?
H26A C26 H26B 109.5 . . ?
H26A C26 H26C 109.5 . . ?
H26B C26 H26C 109.5 . . ?
C81 C82 H82 119.0 . . ?
C83 C82 C81 122.0(4) . . ?
C83 C82 H82 119.0 . . ?
C32 C33 H33 119.9 . . ?
C32 C33 C34 120.2(4) . . ?
C34 C33 H33 119.9 . . ?
C57 C58 H58A 109.5 . . ?
C57 C58 H58B 109.5 . . ?
C57 C58 H58C 109.5 . . ?
H58A C58 H58B 109.5 . . ?
H58A C58 H58C 109.5 . . ?
H58B C58 H58C 109.5 . . ?
C84 C83 C85 121.1(5) . . ?
C82 C83 C84 117.9(5) . . ?
C82 C83 C85 120.6(5) . . ?
C36 C35 H35 119.2 . . ?
C36 C35 C34 121.7(5) . . ?
C34 C35 H35 119.2 . . ?
C21 C25 H25A 109.5 . . ?
C21 C25 H25B 109.5 . . ?
C21 C25 H25C 109.5 . . ?
H25A C25 H25B 109.5 . . ?
H25A C25 H25C 109.5 . . ?
H25B C25 H25C 109.5 . . ?
C81 C86 H86A 109.5 . . ?
C81 C86 H86B 109.5 . . ?
C81 C86 H86C 109.5 . . ?
H86A C86 H86B 109.5 . . ?
H86A C86 H86C 109.5 . . ?
H86B C86 H86C 109.5 . . ?
C66 C68 H68A 109.5 . . ?
C66 C68 H68B 109.5 . . ?
C66 C68 H68C 109.5 . . ?
H68A C68 H68B 109.5 . . ?
H68A C68 H68C 109.5 . . ?
H68B C68 H68C 109.5 . . ?
C33 C34 C39 119.3(5) . . ?
C35 C34 C33 119.3(5) . . ?
C35 C34 C39 121.4(5) . . ?
C43 C44 H44A 109.5 . . ?
C43 C44 H44B 109.5 . . ?
C43 C44 H44C 109.5 . . ?
H44A C44 H44B 109.5 . . ?
H44A C44 H44C 109.5 . . ?
H44B C44 H44C 109.5 . . ?
C64 C69 H69A 109.5 . . ?
C64 C69 H69B 109.5 . . ?
C64 C69 H69C 109.5 . . ?
H69A C69 H69B 109.5 . . ?
H69A C69 H69C 109.5 . . ?
H69B C69 H69C 109.5 . . ?
C83 C85 H85A 109.5 . . ?
C83 C85 H85B 109.5 . . ?
C83 C85 H85C 109.5 . . ?
H85A C85 H85B 109.5 . . ?
H85A C85 H85C 109.5 . . ?
H85B C85 H85C 109.5 . . ?
C75 C76 H76A 109.5 . . ?
C75 C76 H76B 109.5 . . ?
C75 C76 H76C 109.5 . . ?
H76A C76 H76B 109.5 . . ?
H76A C76 H76C 109.5 . . ?
H76B C76 H76C 109.5 . . ?
C34 C39 H39A 109.5 . . ?
C34 C39 H39B 109.5 . . ?
C34 C39 H39C 109.5 . . ?
H39A C39 H39B 109.5 . . ?
H39A C39 H39C 109.5 . . ?
H39B C39 H39C 109.5 . . ?
C75 C77 H77A 109.5 . . ?
C75 C77 H77B 109.5 . . ?
C75 C77 H77C 109.5 . . ?
H77A C77 H77B 109.5 . . ?
H77A C77 H77C 109.5 . . ?
H77B C77 H77C 109.5 . . ?
Cl1 C87 Cl2 106.5(10) . . ?
Cl1 C87 H87 109.1 . . ?
Cl3 C87 Cl1 113.3(11) . . ?
Cl3 C87 Cl2 109.7(10) . . ?
Cl3 C87 H87 109.1 . . ?
Cl2 C87 H87 109.1 . . ?
C43 C45 H45A 109.5 . . ?
C43 C45 H45B 109.5 . . ?
C43 C45 H45C 109.5 . . ?
H45A C45 H45B 109.5 . . ?
H45A C45 H45C 109.5 . . ?
H45B C45 H45C 109.5 . . ?

loop_
_geom_bond_atom_site_label_1
_geom_bond_atom_site_label_2
_geom_bond_distance
_geom_bond_site_symmetry_2
_geom_bond_publ_flag
N5 C51 1.145(6) . ?
N3 C5 1.137(6) . ?
C19 C13 1.491(5) . ?
C19 C20 1.392(6) . ?
C19 C24 1.384(6) . ?
N8 C52 1.139(6) . ?
C31 H31 0.9800 . ?
C31 C40 1.521(5) . ?
C31 C28 1.534(5) . ?
C31 C32 1.520(6) . ?
C12 C7 1.523(5) . ?
C12 C11 1.439(6) . ?
C12 C13 1.368(5) . ?
C30 H30 0.9300 . ?
C30 C29 1.374(5) . ?
C30 C15 1.431(5) . ?
C42 H42 0.9800 . ?
C42 C29 1.542(5) . ?
C42 C41 1.518(6) . ?
C42 C43 1.531(6) . ?
N4 C1 1.134(6) . ?
N1 C6 1.148(6) . ?
C7 H7 0.9800 . ?
C7 C8 1.522(6) . ?
C7 C4 1.568(5) . ?
C40 C41 1.343(6) . ?
C40 C46 1.515(6) . ?
C27 H27 0.9300 . ?
C27 C28 1.372(5) . ?
C27 C14 1.425(5) . ?
C61 C54 1.374(5) . ?
C61 C60 1.436(5) . ?
C61 C62 1.503(6) . ?
C29 C28 1.416(6) . ?
C70 H70 0.9300 . ?
C70 C60 1.422(5) . ?
C70 C71 1.359(6) . ?
C8 C9 1.333(6) . ?
C8 C78 1.519(6) . ?
C54 C55 1.410(6) . ?
C54 C46 1.527(5) . ?
C15 C16 1.439(5) . ?
C15 C14 1.401(6) . ?
C11 C16 1.368(6) . ?
C11 C10 1.523(5) . ?
C51 C49 1.477(6) . ?
C56 C59 1.444(5) . ?
C56 C55 1.375(6) . ?
C56 C57 1.494(6) . ?
C16 C17 1.511(6) . ?
C49 C50 1.470(6) . ?
C49 C48 1.603(6) . ?
C49 C46 1.575(6) . ?
C41 C47 1.514(6) . ?
C59 C60 1.428(6) . ?
C59 C73 1.422(5) . ?
C13 C14 1.448(5) . ?
C10 H10 0.9800 . ?
C10 C9 1.520(6) . ?
C10 C2 1.572(5) . ?
C9 C74 1.509(6) . ?
C62 C63 1.378(6) . ?
C62 C67 1.385(6) . ?
C32 C37 1.396(6) . ?
C32 C33 1.386(7) . ?
N2 C3 1.144(6) . ?
C55 C47 1.533(5) . ?
C6 C4 1.467(6) . ?
C73 H73 0.9300 . ?
C73 C72 1.384(6) . ?
C20 H20 0.9300 . ?
C20 C21 1.399(6) . ?
N6 C50 1.145(6) . ?
C63 H63 0.9300 . ?
C63 C64 1.372(7) . ?
C52 C48 1.478(6) . ?
C23 C24 1.392(6) . ?
C23 C22 1.398(8) . ?
C23 C26 1.516(7) . ?
C24 H24 0.9300 . ?
C48 C47 1.570(5) . ?
C48 C53 1.482(6) . ?
C79 C80 1.400(6) . ?
C79 C78 1.515(6) . ?
C79 C84 1.369(7) . ?
C5 C4 1.476(6) . ?
C67 H67 0.9300 . ?
C67 C66 1.398(7) . ?
C17 H17A 0.9700 . ?
C17 H17B 0.9700 . ?
C17 C18 1.509(7) . ?
C47 H47 0.9800 . ?
C57 H57A 0.9700 . ?
C57 H57B 0.9700 . ?
C57 C58 1.525(7) . ?
C37 H37 0.9300 . ?
C37 C36 1.395(6) . ?
C2 C4 1.617(6) . ?
C2 C3 1.476(6) . ?
C2 C1 1.476(6) . ?
C72 C71 1.397(7) . ?
C72 C74 1.542(5) . ?
C46 H46 0.9800 . ?
C71 C78 1.553(6) . ?
C43 H43A 0.9700 . ?
C43 H43B 0.9700 . ?
C43 H43C 0.9700 . ?
C43 H43D 0.9700 . ?
C43 C44 1.504(8) . ?
C43 C45 1.618(17) . ?
C80 H80 0.9300 . ?
C80 C81 1.399(6) . ?
C53 N7 1.138(7) . ?
C21 C22 1.382(8) . ?
C21 C25 1.490(8) . ?
C75 H75A 0.9700 . ?
C75 H75B 0.9700 . ?
C75 H75C 0.9700 . ?
C75 H75D 0.9700 . ?
C75 C74 1.519(6) . ?
C75 C76 1.529(7) . ?
C75 C77 1.339(19) . ?
C36 C38 1.511(7) . ?
C36 C35 1.364(8) . ?
C78 H78 0.9800 . ?
C66 C65 1.383(9) . ?
C66 C68 1.501(8) . ?
C22 H22 0.9300 . ?
C74 H74 0.9800 . ?
C65 H65 0.9300 . ?
C65 C64 1.412(9) . ?
C64 C69 1.518(9) . ?
C81 C82 1.408(7) . ?
C81 C86 1.498(6) . ?
C38 H38A 0.9600 . ?
C38 H38B 0.9600 . ?
C38 H38C 0.9600 . ?
C84 H84 0.9300 . ?
C84 C83 1.390(7) . ?
C18 H18A 0.9600 . ?
C18 H18B 0.9600 . ?
C18 H18C 0.9600 . ?
C26 H26A 0.9600 . ?
C26 H26B 0.9600 . ?
C26 H26C 0.9600 . ?
C82 H82 0.9300 . ?
C82 C83 1.384(7) . ?
C33 H33 0.9300 . ?
C33 C34 1.399(8) . ?
C58 H58A 0.9600 . ?
C58 H58B 0.9600 . ?
C58 H58C 0.9600 . ?
C83 C85 1.511(8) . ?
C35 H35 0.9300 . ?
C35 C34 1.374(8) . ?
C25 H25A 0.9600 . ?
C25 H25B 0.9600 . ?
C25 H25C 0.9600 . ?
C86 H86A 0.9600 . ?
C86 H86B 0.9600 . ?
C86 H86C 0.9600 . ?
C68 H68A 0.9600 . ?
C68 H68B 0.9600 . ?
C68 H68C 0.9600 . ?
C34 C39 1.523(9) . ?
C44 H44A 0.9600 . ?
C44 H44B 0.9600 . ?
C44 H44C 0.9600 . ?
C69 H69A 0.9600 . ?
C69 H69B 0.9600 . ?
C69 H69C 0.9600 . ?
C85 H85A 0.9600 . ?
C85 H85B 0.9600 . ?
C85 H85C 0.9600 . ?
C76 H76A 0.9600 . ?
C76 H76B 0.9600 . ?
C76 H76C 0.9600 . ?
C39 H39A 0.9600 . ?
C39 H39B 0.9600 . ?
C39 H39C 0.9600 . ?
C77 H77A 0.9600 . ?
C77 H77B 0.9600 . ?
C77 H77C 0.9600 . ?
Cl1 C87 1.749(17) . ?
Cl3 C87 1.606(19) . ?
Cl2 C87 1.84(2) . ?
C87 H87 0.9800 . ?
C45 H45A 0.9600 . ?
C45 H45B 0.9600 . ?
C45 H45C 0.9600 . ?

loop_
_geom_torsion_atom_site_label_1
_geom_torsion_atom_site_label_2
_geom_torsion_atom_site_label_3
_geom_torsion_atom_site_label_4
_geom_torsion
_geom_torsion_site_symmetry_1
_geom_torsion_site_symmetry_2
_geom_torsion_site_symmetry_3
_geom_torsion_site_symmetry_4
_geom_torsion_publ_flag
C19 C13 C14 C27 -13.4(5) . . . . ?
C19 C13 C14 C15 173.6(3) . . . . ?
C19 C20 C21 C22 1.5(6) . . . . ?
C19 C20 C21 C25 176.3(4) . . . . ?
C31 C40 C41 C42 -0.3(5) . . . . ?
C31 C40 C41 C47 152.8(3) . . . . ?
C31 C40 C46 C54 -95.6(4) . . . . ?
C31 C40 C46 C49 148.5(3) . . . . ?
C31 C32 C37 C36 -177.9(4) . . . . ?
C31 C32 C33 C34 178.3(6) . . . . ?
C12 C7 C8 C9 57.9(4) . . . . ?
C12 C7 C8 C78 -94.7(4) . . . . ?
C12 C7 C4 C6 62.4(4) . . . . ?
C12 C7 C4 C5 -177.6(3) . . . . ?
C12 C7 C4 C2 -57.0(4) . . . . ?
C12 C11 C16 C15 -5.2(6) . . . . ?
C12 C11 C16 C17 174.9(4) . . . . ?
C12 C11 C10 C9 56.4(4) . . . . ?
C12 C11 C10 C2 -61.6(4) . . . . ?
C12 C13 C14 C27 163.6(4) . . . . ?
C12 C13 C14 C15 -9.5(5) . . . . ?
C30 C29 C28 C31 -170.2(4) . . . . ?
C30 C29 C28 C27 2.3(6) . . . . ?
C30 C15 C16 C11 -166.8(4) . . . . ?
C30 C15 C16 C17 13.1(6) . . . . ?
C30 C15 C14 C27 1.3(5) . . . . ?
C30 C15 C14 C13 174.3(4) . . . . ?
C42 C29 C28 C31 0.5(5) . . . . ?
C42 C29 C28 C27 173.0(4) . . . . ?
C42 C41 C47 C55 95.6(4) . . . . ?
C42 C41 C47 C48 -149.1(3) . . . . ?
C7 C12 C11 C16 172.4(4) . . . . ?
C7 C12 C11 C10 -0.2(4) . . . . ?
C7 C12 C13 C19 12.3(6) . . . . ?
C7 C12 C13 C14 -164.5(4) . . . . ?
C7 C8 C9 C10 -0.9(4) . . . . ?
C7 C8 C9 C74 -155.3(3) . . . . ?
C7 C8 C78 C79 -131.9(4) . . . . ?
C7 C8 C78 C71 103.9(4) . . . . ?
C40 C31 C28 C27 -123.1(4) . . . . ?
C40 C31 C28 C29 49.2(4) . . . . ?
C40 C31 C32 C37 29.2(6) . . . . ?
C40 C31 C32 C33 -149.9(5) . . . . ?
C40 C41 C47 C55 -56.2(4) . . . . ?
C40 C41 C47 C48 59.0(4) . . . . ?
C61 C54 C55 C56 -1.0(6) . . . . ?
C61 C54 C55 C47 -174.8(4) . . . . ?
C61 C54 C46 C40 118.6(4) . . . . ?
C61 C54 C46 C49 -124.3(4) . . . . ?
C61 C62 C63 C64 174.8(4) . . . . ?
C61 C62 C67 C66 -175.6(3) . . . . ?
C29 C30 C15 C16 166.8(4) . . . . ?
C29 C30 C15 C14 -5.6(6) . . . . ?
C29 C42 C41 C40 51.2(4) . . . . ?
C29 C42 C41 C47 -99.6(4) . . . . ?
C29 C42 C43 C44 -72.7(5) . . . . ?
C29 C42 C43 C45 -161.1(9) . . . . ?
C70 C71 C78 C8 -125.0(4) . . . . ?
C70 C71 C78 C79 108.0(5) . . . . ?
C8 C7 C4 C6 176.1(3) . . . . ?
C8 C7 C4 C5 -63.9(4) . . . . ?
C8 C7 C4 C2 56.7(4) . . . . ?
C8 C9 C74 C72 52.9(4) . . . . ?
C8 C9 C74 C75 -178.4(3) . . . . ?
C54 C61 C60 C70 162.5(4) . . . . ?
C54 C61 C60 C59 -8.2(5) . . . . ?
C54 C61 C62 C63 120.2(4) . . . . ?
C54 C61 C62 C67 -63.5(5) . . . . ?
C54 C55 C47 C41 56.4(4) . . . . ?
C54 C55 C47 C48 -59.6(4) . . . . ?
C15 C30 C29 C42 -166.1(4) . . . . ?
C15 C30 C29 C28 3.9(6) . . . . ?
C15 C16 C17 C18 70.2(5) . . . . ?
C28 C31 C40 C41 -50.7(4) . . . . ?
C28 C31 C40 C46 100.7(4) . . . . ?
C28 C31 C32 C37 145.5(4) . . . . ?
C28 C31 C32 C33 -33.6(6) . . . . ?
C28 C27 C14 C15 4.8(6) . . . . ?
C28 C27 C14 C13 -168.3(4) . . . . ?
C11 C12 C7 C8 -55.8(4) . . . . ?
C11 C12 C7 C4 61.1(4) . . . . ?
C11 C12 C13 C19 -173.3(3) . . . . ?
C11 C12 C13 C14 9.9(5) . . . . ?
C11 C16 C17 C18 -109.9(5) . . . . ?
C11 C10 C9 C8 -57.2(4) . . . . ?
C11 C10 C9 C74 95.6(4) . . . . ?
C11 C10 C2 C4 60.6(4) . . . . ?
C11 C10 C2 C3 -60.4(4) . . . . ?
C11 C10 C2 C1 -177.8(3) . . . . ?
C51 C49 C48 C52 -4.1(5) . . . . ?
C51 C49 C48 C47 118.6(4) . . . . ?
C51 C49 C48 C53 -122.8(4) . . . . ?
C51 C49 C46 C40 -64.8(4) . . . . ?
C51 C49 C46 C54 -178.9(3) . . . . ?
C56 C59 C60 C61 0.3(6) . . . . ?
C56 C59 C60 C70 -170.5(4) . . . . ?
C56 C59 C73 C72 167.6(4) . . . . ?
C56 C55 C47 C41 -117.2(4) . . . . ?
C56 C55 C47 C48 126.8(4) . . . . ?
C16 C15 C14 C27 -171.1(4) . . . . ?
C16 C15 C14 C13 1.9(6) . . . . ?
C16 C11 C10 C9 -115.7(4) . . . . ?
C16 C11 C10 C2 126.3(4) . . . . ?
C49 C48 C47 C41 -55.1(4) . . . . ?
C49 C48 C47 C55 58.3(4) . . . . ?
C41 C42 C29 C30 120.0(4) . . . . ?
C41 C42 C29 C28 -50.3(4) . . . . ?
C41 C42 C43 C44 165.6(4) . . . . ?
C41 C42 C43 C45 77.2(9) . . . . ?
C41 C40 C46 C54 56.9(4) . . . . ?
C41 C40 C46 C49 -59.0(4) . . . . ?
C59 C56 C55 C54 -7.1(6) . . . . ?
C59 C56 C55 C47 165.9(4) . . . . ?
C59 C56 C57 C58 73.8(5) . . . . ?
C59 C73 C72 C71 2.8(6) . . . . ?
C59 C73 C72 C74 -166.7(4) . . . . ?
C13 C19 C20 C21 177.9(3) . . . . ?
C13 C19 C24 C23 -179.5(3) . . . . ?
C13 C12 C7 C8 119.0(4) . . . . ?
C13 C12 C7 C4 -124.1(4) . . . . ?
C13 C12 C11 C16 -2.7(6) . . . . ?
C13 C12 C11 C10 -175.2(4) . . . . ?
C10 C11 C16 C15 166.2(4) . . . . ?
C10 C11 C16 C17 -13.8(7) . . . . ?
C10 C9 C74 C72 -98.8(4) . . . . ?
C10 C9 C74 C75 30.0(5) . . . . ?
C10 C2 C4 C7 -2.1(4) . . . . ?
C10 C2 C4 C6 -120.7(3) . . . . ?
C10 C2 C4 C5 116.5(4) . . . . ?
C60 C61 C54 C55 8.6(6) . . . . ?
C60 C61 C54 C46 -164.0(4) . . . . ?
C60 C61 C62 C63 -63.8(5) . . . . ?
C60 C61 C62 C67 112.4(4) . . . . ?
C60 C70 C71 C72 -5.8(6) . . . . ?
C60 C70 C71 C78 165.7(4) . . . . ?
C60 C59 C73 C72 -5.6(6) . . . . ?
C9 C8 C78 C79 76.9(5) . . . . ?
C9 C8 C78 C71 -47.2(4) . . . . ?
C9 C10 C2 C4 -54.3(4) . . . . ?
C9 C10 C2 C3 -175.3(3) . . . . ?
C9 C10 C2 C1 67.3(4) . . . . ?
C62 C61 C54 C55 -175.4(4) . . . . ?
C62 C61 C54 C46 12.0(6) . . . . ?
C62 C61 C60 C70 -13.8(5) . . . . ?
C62 C61 C60 C59 175.6(3) . . . . ?
C62 C63 C64 C65 1.5(6) . . . . ?
C62 C63 C64 C69 -178.2(5) . . . . ?
C62 C67 C66 C65 0.3(6) . . . . ?
C62 C67 C66 C68 -179.4(4) . . . . ?
C32 C31 C40 C41 70.6(4) . . . . ?
C32 C31 C40 C46 -138.0(4) . . . . ?
C32 C31 C28 C27 113.6(4) . . . . ?
C32 C31 C28 C29 -74.1(4) . . . . ?
C32 C37 C36 C38 178.3(5) . . . . ?
C32 C37 C36 C35 -2.3(9) . . . . ?
C32 C33 C34 C35 1.6(12) . . . . ?
C32 C33 C34 C39 -180.0(8) . . . . ?
C55 C54 C46 C40 -54.7(4) . . . . ?
C55 C54 C46 C49 62.5(4) . . . . ?
C55 C56 C59 C60 7.2(6) . . . . ?
C55 C56 C59 C73 -165.8(4) . . . . ?
C55 C56 C57 C58 -109.5(5) . . . . ?
C14 C27 C28 C31 165.4(4) . . . . ?
C14 C27 C28 C29 -6.7(6) . . . . ?
C14 C15 C16 C11 5.5(6) . . . . ?
C14 C15 C16 C17 -174.6(4) . . . . ?
C73 C59 C60 C61 173.6(4) . . . . ?
C73 C59 C60 C70 2.8(5) . . . . ?
C73 C72 C71 C70 3.0(6) . . . . ?
C73 C72 C71 C78 -168.8(4) . . . . ?
C73 C72 C74 C9 119.0(4) . . . . ?
C73 C72 C74 C75 -11.0(6) . . . . ?
C20 C19 C13 C12 116.1(4) . . . . ?
C20 C19 C13 C14 -67.2(5) . . . . ?
C20 C19 C24 C23 -1.0(5) . . . . ?
C20 C21 C22 C23 -0.8(6) . . . . ?
C63 C62 C67 C66 0.6(6) . . . . ?
C52 C48 C47 C41 67.6(4) . . . . ?
C52 C48 C47 C55 -179.1(3) . . . . ?
C24 C19 C13 C12 -65.5(5) . . . . ?
C24 C19 C13 C14 111.2(4) . . . . ?
C24 C19 C20 C21 -0.6(5) . . . . ?
C24 C23 C22 C21 -0.8(6) . . . . ?
C50 C49 C48 C52 118.2(4) . . . . ?
C50 C49 C48 C47 -119.2(4) . . . . ?
C50 C49 C48 C53 -0.6(4) . . . . ?
C50 C49 C46 C40 175.1(3) . . . . ?
C50 C49 C46 C54 61.0(4) . . . . ?
C48 C49 C46 C40 55.8(4) . . . . ?
C48 C49 C46 C54 -58.4(4) . . . . ?
C79 C80 C81 C82 -2.8(7) . . . . ?
C79 C80 C81 C86 -179.3(5) . . . . ?
C79 C84 C83 C82 2.7(9) . . . . ?
C79 C84 C83 C85 175.5(7) . . . . ?
C67 C62 C63 C64 -1.6(6) . . . . ?
C67 C66 C65 C64 -0.3(6) . . . . ?
C57 C56 C59 C60 -175.8(4) . . . . ?
C57 C56 C59 C73 11.1(6) . . . . ?
C57 C56 C55 C54 176.1(4) . . . . ?
C57 C56 C55 C47 -10.9(6) . . . . ?
C37 C32 C33 C34 -0.8(9) . . . . ?
C37 C36 C35 C34 3.2(11) . . . . ?
C2 C10 C9 C8 59.6(4) . . . . ?
C2 C10 C9 C74 -147.7(3) . . . . ?
C72 C71 C78 C8 46.7(4) . . . . ?
C72 C71 C78 C79 -80.3(5) . . . . ?
C46 C40 C41 C42 -153.9(3) . . . . ?
C46 C40 C41 C47 -0.7(4) . . . . ?
C46 C54 C55 C56 172.4(4) . . . . ?
C46 C54 C55 C47 -1.4(5) . . . . ?
C46 C49 C48 C52 -123.0(4) . . . . ?
C46 C49 C48 C47 -0.3(4) . . . . ?
C46 C49 C48 C53 118.3(3) . . . . ?
C71 C70 C60 C61 -168.0(4) . . . . ?
C71 C70 C60 C59 2.8(6) . . . . ?
C71 C72 C74 C9 -50.9(4) . . . . ?
C71 C72 C74 C75 179.2(4) . . . . ?
C4 C7 C8 C9 -58.8(4) . . . . ?
C4 C7 C8 C78 148.6(3) . . . . ?
C43 C42 C29 C30 -8.7(6) . . . . ?
C43 C42 C29 C28 -179.1(4) . . . . ?
C43 C42 C41 C40 -180.0(3) . . . . ?
C43 C42 C41 C47 29.2(5) . . . . ?
C80 C79 C78 C8 11.6(6) . . . . ?
C80 C79 C78 C71 129.8(4) . . . . ?
C80 C79 C84 C83 -3.6(8) . . . . ?
C80 C81 C82 C83 1.9(8) . . . . ?
C53 C48 C47 C41 -176.5(3) . . . . ?
C53 C48 C47 C55 -63.1(4) . . . . ?
C3 C2 C4 C7 116.2(3) . . . . ?
C3 C2 C4 C6 -2.5(4) . . . . ?
C3 C2 C4 C5 -125.3(4) . . . . ?
C36 C35 C34 C33 -2.9(13) . . . . ?
C36 C35 C34 C39 178.8(9) . . . . ?
C1 C2 C4 C7 -124.4(4) . . . . ?
C1 C2 C4 C6 117.0(4) . . . . ?
C1 C2 C4 C5 -5.9(5) . . . . ?
C78 C8 C9 C10 151.7(3) . . . . ?
C78 C8 C9 C74 -2.6(5) . . . . ?
C78 C79 C80 C81 179.5(4) . . . . ?
C78 C79 C84 C83 -179.6(5) . . . . ?
C66 C65 C64 C63 -0.6(7) . . . . ?
C66 C65 C64 C69 179.2(5) . . . . ?
C22 C23 C24 C19 1.7(6) . . . . ?
C74 C72 C71 C70 173.3(4) . . . . ?
C74 C72 C71 C78 1.5(5) . . . . ?
C81 C82 C83 C84 -1.8(9) . . . . ?
C81 C82 C83 C85 -174.7(7) . . . . ?
C38 C36 C35 C34 -177.4(7) . . . . ?
C84 C79 C80 C81 3.6(7) . . . . ?
C84 C79 C78 C8 -172.5(4) . . . . ?
C84 C79 C78 C71 -54.2(6) . . . . ?
C26 C23 C24 C19 -178.0(4) . . . . ?
C26 C23 C22 C21 178.9(4) . . . . ?
C33 C32 C37 C36 1.1(8) . . . . ?
C25 C21 C22 C23 -175.6(4) . . . . ?
C86 C81 C82 C83 178.4(6) . . . . ?
C68 C66 C65 C64 179.4(4) . . . . ?
C76 C75 C74 C9 73.1(5) . . . . ?
C76 C75 C74 C72 -164.9(4) . . . . ?
C77 C75 C74 C9 167.9(9) . . . . ?
C77 C75 C74 C72 -70.1(10) . . . . ?
